data_7017718
loop_
_publ_author_name
'Liu, Xiaolong'
'Chen, Wanzhi'

_publ_section_title
;
 Synthesis of ruthenium(II) complexes of tetradentate
 bis(N-pyridylimidazolylidenyl)methane and their reactivities towards N-
 donors.
;
_journal_issue 2
_journal_name_full 'Dalton transactions (Cambridge, England : 2003)'
_journal_page_first 599
_journal_page_last 608
_journal_paper_doi 10.1039/c1dt11356a
_journal_volume 41
_journal_year 2012
_chemical_formula_sum 'C26 H28 F12 N10 P2 Ru'
_chemical_formula_weight 871.59
_chemical_name_systematic
;
?
;
_space_group_IT_number 2
_symmetry_cell_setting triclinic
_symmetry_space_group_name_Hall '-P 1'
_symmetry_space_group_name_H-M 'P -1'
_atom_sites_solution_hydrogens geom
_atom_sites_solution_primary direct
_atom_sites_solution_secondary difmap
_audit_creation_method SHELXL-97
_cell_angle_alpha 95.762(3)
_cell_angle_beta 93.358(3)
_cell_angle_gamma 94.656(3)
_cell_formula_units_Z 2
_cell_length_a 8.5759(3)
_cell_length_b 9.1184(3)
_cell_length_c 21.2088(7)
_cell_measurement_temperature 293(2)
_cell_volume 1640.94(10)
_computing_cell_refinement 'Bruker FRAMBO'
_computing_data_collection 'Bruker FRAMBO'
_computing_data_reduction 'Bruker SAINT'
_computing_molecular_graphics 'Bruker SHELXTL'
_computing_publication_material 'Bruker SHELXTL'
_computing_structure_refinement 'Bruker SHELXTL'
_computing_structure_solution 'Bruker SHELXTL'
_diffrn_ambient_temperature 293(2)
_diffrn_measured_fraction_theta_full 0.998
_diffrn_measured_fraction_theta_max 0.998
_diffrn_measurement_device_type 'multiwire proportional'
_diffrn_measurement_method 'phi and omega scans'
_diffrn_radiation_monochromator graphite
_diffrn_radiation_source 'fine-focus sealed tube'
_diffrn_radiation_type MoK\a
_diffrn_radiation_wavelength 0.71073
_diffrn_reflns_av_R_equivalents 0.0269
_diffrn_reflns_av_sigmaI/netI 0.0376
_diffrn_reflns_limit_h_max 10
_diffrn_reflns_limit_h_min -9
_diffrn_reflns_limit_k_max 10
_diffrn_reflns_limit_k_min -10
_diffrn_reflns_limit_l_max 25
_diffrn_reflns_limit_l_min -25
_diffrn_reflns_number 14769
_diffrn_reflns_theta_full 25.01
_diffrn_reflns_theta_max 25.01
_diffrn_reflns_theta_min 2.90
_exptl_absorpt_coefficient_mu 0.681
_exptl_absorpt_correction_T_max 0.9227
_exptl_absorpt_correction_T_min 0.8115
_exptl_absorpt_correction_type multi-scan
_exptl_absorpt_process_details sadabs
_exptl_crystal_colour colorless
_exptl_crystal_density_diffrn 1.764
_exptl_crystal_density_method 'not measured'
_exptl_crystal_description block
_exptl_crystal_F_000 872
_exptl_crystal_size_max 0.32
_exptl_crystal_size_mid 0.15
_exptl_crystal_size_min 0.12
_refine_diff_density_max 1.845
_refine_diff_density_min -1.086
_refine_diff_density_rms 0.112
_refine_ls_extinction_method none
_refine_ls_goodness_of_fit_ref 1.044
_refine_ls_hydrogen_treatment constr
_refine_ls_matrix_type full
_refine_ls_number_parameters 464
_refine_ls_number_reflns 5778
_refine_ls_number_restraints 0
_refine_ls_restrained_S_all 1.044
_refine_ls_R_factor_all 0.0550
_refine_ls_R_factor_gt 0.0474
_refine_ls_shift/su_max 0.001
_refine_ls_shift/su_mean 0.000
_refine_ls_structure_factor_coef Fsqd
_refine_ls_weighting_details 'calc w=1/[\s^2^(Fo^2^)+(0.0536P)^2^+6.4905P] where P=(Fo^2^+2Fc^2^)/3'
_refine_ls_weighting_scheme calc
_refine_ls_wR_factor_gt 0.1170
_refine_ls_wR_factor_ref 0.1232
_reflns_number_gt 5151
_reflns_number_total 5778
_reflns_threshold_expression >2sigma(I)
_cod_data_source_file c1dt11356a.txt
_cod_data_source_block complex_10
_cod_depositor_comments
;
The following automatic conversions were performed:

'_symmetry_cell_setting' value 'Triclinic' changed to 'triclinic'
according to /home/saulius/struct/CIF-dictionaries/cif_core.dic
dictionary named 'cif_core.dic' version 2.4.1 from 2010-06-29.

Automatic conversion script
Id: cif_fix_values 1715 2011-07-08 13:25:40Z adriana 
;
_cod_original_sg_symbol_H-M P-1
_cod_database_code 7017718

loop_
_symmetry_equiv_pos_as_xyz
'x, y, z'
'-x, -y, -z'

loop_
_atom_site_label
_atom_site_type_symbol
_atom_site_fract_x
_atom_site_fract_y
_atom_site_fract_z
_atom_site_U_iso_or_equiv
_atom_site_adp_type
_atom_site_occupancy
_atom_site_symmetry_multiplicity
_atom_site_calc_flag
_atom_site_refinement_flags
Ru1 Ru 0.85438(4) 0.74449(3) 0.721535(15) 0.01736(12) Uani 1 1 d .
C1 C 1.1875(5) 0.6120(5) 0.7321(2) 0.0228(9) Uani 1 1 d .
H1 H 1.1813 0.6238 0.7759 0.027 Uiso 1 1 calc R
C2 C 1.3157(5) 0.5496(5) 0.7079(2) 0.0268(10) Uani 1 1 d .
H2 H 1.3946 0.5214 0.7349 0.032 Uiso 1 1 calc R
C3 C 1.3249(5) 0.5299(5) 0.6433(2) 0.0298(10) Uani 1 1 d .
H3 H 1.4091 0.4859 0.6260 0.036 Uiso 1 1 calc R
C4 C 1.2084(6) 0.5758(6) 0.6039(2) 0.0309(11) Uani 1 1 d .
H4 H 1.2131 0.5653 0.5600 0.037 Uiso 1 1 calc R
C5 C 1.0845(5) 0.6381(5) 0.6322(2) 0.0243(9) Uani 1 1 d .
C6 C 0.8350(5) 0.7311(4) 0.6307(2) 0.0201(9) Uani 1 1 d .
C7 C 0.9258(6) 0.6891(7) 0.5324(2) 0.0415(13) Uani 1 1 d .
H7 H 0.9902 0.6624 0.5001 0.050 Uiso 1 1 calc R
C8 C 0.7845(6) 0.7396(7) 0.5258(2) 0.0389(13) Uani 1 1 d .
H8 H 0.7319 0.7554 0.4878 0.047 Uiso 1 1 calc R
C9 C 0.5773(5) 0.8085(5) 0.5994(2) 0.0254(10) Uani 1 1 d .
H9A H 0.5005 0.7248 0.5873 0.030 Uiso 1 1 calc R
H9B H 0.5531 0.8861 0.5733 0.030 Uiso 1 1 calc R
C10 C 0.6458(5) 0.8324(4) 0.71989(19) 0.0195(9) Uani 1 1 d .
C11 C 0.4367(6) 0.9428(5) 0.6803(2) 0.0298(10) Uani 1 1 d .
H11 H 0.3652 0.9753 0.6513 0.036 Uiso 1 1 calc R
C12 C 0.4373(6) 0.9651(5) 0.7430(2) 0.0313(11) Uani 1 1 d .
H12 H 0.3669 1.0165 0.7664 0.038 Uiso 1 1 calc R
C13 C 0.5953(5) 0.8956(5) 0.8342(2) 0.0248(10) Uani 1 1 d .
C14 C 0.5470(5) 0.7715(5) 0.8628(2) 0.0269(10) Uani 1 1 d .
H14 H 0.5004 0.6866 0.8387 0.032 Uiso 1 1 calc R
C15 C 0.5699(6) 0.7772(5) 0.9281(2) 0.0323(11) Uani 1 1 d .
H15 H 0.5405 0.6954 0.9489 0.039 Uiso 1 1 calc R
C16 C 0.6369(7) 0.9055(5) 0.9615(2) 0.0358(12) Uani 1 1 d .
H16 H 0.6532 0.9128 1.0055 0.043 Uiso 1 1 calc R
C17 C 0.6793(7) 1.0228(6) 0.9286(2) 0.0415(13) Uani 1 1 d .
H17 H 0.7246 1.1095 0.9516 0.050 Uiso 1 1 calc R
C18 C 1.0432(7) 0.9378(6) 0.8768(2) 0.0409(13) Uani 1 1 d .
H18A H 1.1477 0.9322 0.8634 0.061 Uiso 1 1 calc R
H18B H 1.0476 0.9842 0.9197 0.061 Uiso 1 1 calc R
H18C H 0.9859 0.9950 0.8494 0.061 Uiso 1 1 calc R
C19 C 0.9642(5) 0.7880(5) 0.8739(2) 0.0278(10) Uani 1 1 d .
C20 C 0.9483(5) 0.6962(5) 0.9236(2) 0.0283(10) Uani 1 1 d .
H20 H 0.9847 0.7211 0.9658 0.034 Uiso 1 1 calc R
C21 C 0.8707(5) 0.5659(5) 0.8989(2) 0.0263(10) Uani 1 1 d .
C22 C 0.8223(6) 0.4341(6) 0.9320(2) 0.0340(11) Uani 1 1 d .
H22A H 0.8459 0.4566 0.9769 0.051 Uiso 1 1 calc R
H22B H 0.8781 0.3521 0.9166 0.051 Uiso 1 1 calc R
H22C H 0.7116 0.4087 0.9237 0.051 Uiso 1 1 calc R
C23 C 0.7744(5) 0.4789(5) 0.7837(2) 0.0235(9) Uani 1 1 d .
C24 C 0.7280(6) 0.3227(5) 0.7928(2) 0.0292(10) Uani 1 1 d .
H24A H 0.6919 0.2691 0.7526 0.044 Uiso 1 1 calc R
H24B H 0.6453 0.3189 0.8214 0.044 Uiso 1 1 calc R
H24C H 0.8166 0.2788 0.8103 0.044 Uiso 1 1 calc R
C25 C 1.0102(5) 1.0675(5) 0.7095(2) 0.0234(9) Uani 1 1 d .
C26 C 1.0784(6) 1.2115(5) 0.6966(2) 0.0352(12) Uani 1 1 d .
H26A H 1.1781 1.2012 0.6791 0.053 Uiso 1 1 calc R
H26B H 1.0924 1.2766 0.7354 0.053 Uiso 1 1 calc R
H26C H 1.0097 1.2520 0.6668 0.053 Uiso 1 1 calc R
F1 F 0.7272(4) 0.1933(4) 0.50205(14) 0.0511(9) Uani 1 1 d .
F2 F 0.5819(3) 0.3757(3) 0.53747(14) 0.0412(7) Uani 1 1 d .
F3 F 0.8218(3) 0.3559(3) 0.58583(15) 0.0423(7) Uani 1 1 d .
F4 F 0.6006(3) 0.3025(3) 0.63620(12) 0.0347(6) Uani 1 1 d .
F5 F 0.7469(4) 0.1201(3) 0.60119(15) 0.0415(7) Uani 1 1 d .
F6 F 0.5081(3) 0.1397(3) 0.55290(13) 0.0345(6) Uani 1 1 d .
F7 F 0.1695(4) 0.2863(4) 0.93151(16) 0.0539(9) Uani 1 1 d .
F8 F 0.2809(6) 0.1949(5) 0.8450(3) 0.111(2) Uani 1 1 d .
F9 F 0.3936(4) 0.4148(5) 0.83301(19) 0.0687(12) Uani 1 1 d .
F10 F 0.1321(5) 0.3843(6) 0.84097(19) 0.0913(16) Uani 1 1 d .
F11 F 0.4281(5) 0.3201(7) 0.9227(2) 0.1046(19) Uani 1 1 d .
F12 F 0.2795(7) 0.5060(5) 0.9181(3) 0.122(2) Uani 1 1 d .
N1 N 1.0716(4) 0.6563(4) 0.69551(16) 0.0197(7) Uani 1 1 d .
N2 N 0.9571(4) 0.6845(4) 0.59729(17) 0.0265(8) Uani 1 1 d .
N3 N 0.7304(4) 0.7644(4) 0.58639(16) 0.0220(8) Uani 1 1 d .
N4 N 0.5629(4) 0.8617(4) 0.66601(16) 0.0211(8) Uani 1 1 d .
N5 N 0.5634(4) 0.8970(4) 0.76701(17) 0.0230(8) Uani 1 1 d .
N6 N 0.6594(6) 1.0203(4) 0.86553(19) 0.0359(10) Uani 1 1 d .
N7 N 0.8959(4) 0.7177(4) 0.82057(17) 0.0225(8) Uani 1 1 d .
N8 N 0.8395(4) 0.5783(4) 0.83496(17) 0.0227(8) Uani 1 1 d .
N9 N 0.7648(4) 0.5346(4) 0.73107(16) 0.0197(7) Uani 1 1 d .
H9 H 0.7188 0.4817 0.6983 0.024 Uiso 1 1 calc R
N10 N 0.9564(4) 0.9532(4) 0.71817(16) 0.0207(8) Uani 1 1 d .
P1 P 0.66528(14) 0.24756(13) 0.56922(5) 0.0262(3) Uani 1 1 d .
P2 P 0.28079(15) 0.34757(14) 0.88177(6) 0.0308(3) Uani 1 1 d .

loop_
_atom_site_aniso_label
_atom_site_aniso_U_11
_atom_site_aniso_U_22
_atom_site_aniso_U_33
_atom_site_aniso_U_23
_atom_site_aniso_U_13
_atom_site_aniso_U_12
Ru1 0.0172(2) 0.01942(19) 0.01637(19) 0.00581(13) 0.00028(13) 0.00267(13)
C1 0.021(2) 0.023(2) 0.024(2) 0.0076(17) -0.0030(18) -0.0011(17)
C2 0.021(2) 0.028(2) 0.032(2) 0.0112(19) -0.0009(19) 0.0059(19)
C3 0.021(2) 0.032(2) 0.038(3) 0.004(2) 0.006(2) 0.0070(19)
C4 0.025(3) 0.046(3) 0.023(2) 0.005(2) 0.0055(19) 0.010(2)
C5 0.022(2) 0.027(2) 0.024(2) 0.0049(18) -0.0021(18) 0.0031(18)
C6 0.017(2) 0.020(2) 0.024(2) 0.0061(16) 0.0009(17) 0.0000(16)
C7 0.031(3) 0.080(4) 0.016(2) 0.006(2) 0.003(2) 0.021(3)
C8 0.029(3) 0.073(4) 0.017(2) 0.009(2) 0.002(2) 0.012(3)
C9 0.023(2) 0.032(2) 0.022(2) 0.0052(18) -0.0008(18) 0.0055(19)
C10 0.021(2) 0.017(2) 0.021(2) 0.0053(16) 0.0019(17) -0.0007(16)
C11 0.025(2) 0.037(3) 0.032(3) 0.014(2) 0.003(2) 0.016(2)
C12 0.030(3) 0.037(3) 0.032(3) 0.012(2) 0.008(2) 0.018(2)
C13 0.026(2) 0.025(2) 0.027(2) 0.0083(18) 0.0057(19) 0.0105(18)
C14 0.026(2) 0.029(2) 0.028(2) 0.0083(19) 0.0018(19) 0.0063(19)
C15 0.033(3) 0.036(3) 0.033(3) 0.017(2) 0.009(2) 0.011(2)
C16 0.052(3) 0.033(3) 0.024(2) 0.003(2) 0.005(2) 0.014(2)
C17 0.064(4) 0.029(3) 0.031(3) 0.000(2) -0.001(3) 0.006(2)
C18 0.052(3) 0.044(3) 0.023(2) 0.001(2) -0.002(2) -0.009(3)
C19 0.026(2) 0.036(3) 0.022(2) 0.0067(19) -0.0001(19) 0.005(2)
C20 0.026(3) 0.038(3) 0.021(2) 0.0036(19) 0.0015(19) 0.004(2)
C21 0.023(2) 0.038(3) 0.021(2) 0.0108(19) 0.0051(18) 0.013(2)
C22 0.037(3) 0.043(3) 0.027(2) 0.015(2) 0.006(2) 0.011(2)
C23 0.017(2) 0.026(2) 0.030(2) 0.0091(18) 0.0056(18) 0.0067(17)
C24 0.031(3) 0.025(2) 0.034(3) 0.0122(19) 0.004(2) 0.0035(19)
C25 0.021(2) 0.027(2) 0.021(2) 0.0032(18) -0.0032(18) 0.0027(19)
C26 0.037(3) 0.025(2) 0.042(3) 0.009(2) -0.004(2) -0.005(2)
F1 0.0368(18) 0.083(2) 0.0337(16) -0.0027(16) 0.0053(14) 0.0171(17)
F2 0.0362(17) 0.0451(17) 0.0462(18) 0.0227(14) -0.0008(14) 0.0079(14)
F3 0.0306(16) 0.0473(18) 0.0486(18) 0.0133(14) -0.0030(14) -0.0047(13)
F4 0.0374(16) 0.0392(16) 0.0262(14) -0.0010(12) 0.0011(12) 0.0021(13)
F5 0.0372(17) 0.0369(16) 0.0502(18) 0.0077(13) -0.0158(14) 0.0112(13)
F6 0.0328(16) 0.0361(15) 0.0339(15) 0.0043(12) -0.0078(12) 0.0054(12)
F7 0.047(2) 0.076(2) 0.0472(19) 0.0285(17) 0.0208(16) 0.0158(17)
F8 0.105(4) 0.052(2) 0.173(5) -0.038(3) 0.089(4) -0.018(2)
F9 0.052(2) 0.095(3) 0.073(3) 0.051(2) 0.028(2) 0.019(2)
F10 0.052(2) 0.179(5) 0.056(2) 0.045(3) 0.013(2) 0.041(3)
F11 0.036(2) 0.226(6) 0.061(3) 0.056(3) -0.0020(19) 0.020(3)
F12 0.114(4) 0.058(3) 0.191(6) -0.028(3) 0.087(4) -0.017(3)
N1 0.0177(18) 0.0196(17) 0.0220(18) 0.0054(14) 0.0008(14) -0.0007(14)
N2 0.021(2) 0.042(2) 0.0173(18) 0.0046(16) 0.0001(15) 0.0059(17)
N3 0.0168(18) 0.032(2) 0.0185(18) 0.0067(15) -0.0001(14) 0.0047(15)
N4 0.0186(19) 0.0258(19) 0.0205(18) 0.0071(14) 0.0021(14) 0.0053(15)
N5 0.025(2) 0.0229(18) 0.0236(19) 0.0087(15) 0.0045(15) 0.0091(15)
N6 0.053(3) 0.024(2) 0.031(2) 0.0056(17) 0.002(2) 0.0042(19)
N7 0.0203(19) 0.0259(19) 0.0217(18) 0.0068(15) 0.0000(15) 0.0010(15)
N8 0.023(2) 0.0243(19) 0.0233(19) 0.0104(15) 0.0041(15) 0.0058(15)
N9 0.0167(18) 0.0223(18) 0.0208(18) 0.0050(14) 0.0000(14) 0.0031(14)
N10 0.0201(19) 0.0213(19) 0.0205(18) 0.0020(14) -0.0009(14) 0.0025(15)
P1 0.0231(6) 0.0330(6) 0.0236(6) 0.0056(5) -0.0016(5) 0.0070(5)
P2 0.0287(7) 0.0381(7) 0.0277(6) 0.0111(5) 0.0042(5) 0.0043(5)

loop_
_atom_type_symbol
_atom_type_description
_atom_type_scat_dispersion_real
_atom_type_scat_dispersion_imag
_atom_type_scat_source
C C 0.0033 0.0016 'International Tables Vol C Tables 4.2.6.8 and 6.1.1.4'
H H 0.0000 0.0000 'International Tables Vol C Tables 4.2.6.8 and 6.1.1.4'
N N 0.0061 0.0033 'International Tables Vol C Tables 4.2.6.8 and 6.1.1.4'
F F 0.0171 0.0103 'International Tables Vol C Tables 4.2.6.8 and 6.1.1.4'
P P 0.1023 0.0942 'International Tables Vol C Tables 4.2.6.8 and 6.1.1.4'
Ru Ru -1.2594 0.8363 'International Tables Vol C Tables 4.2.6.8 and 6.1.1.4'

loop_
_geom_angle_atom_site_label_1
_geom_angle_atom_site_label_2
_geom_angle_atom_site_label_3
_geom_angle
C6 Ru1 C10 86.85(17)
C6 Ru1 N9 97.57(16)
C10 Ru1 N9 95.56(15)
C6 Ru1 N10 86.20(16)
C10 Ru1 N10 87.38(15)
N9 Ru1 N10 175.33(14)
C6 Ru1 N7 168.51(16)
C10 Ru1 N7 102.16(15)
N9 Ru1 N7 74.69(14)
N10 Ru1 N7 101.17(14)
C6 Ru1 N1 77.44(15)
C10 Ru1 N1 164.14(15)
N9 Ru1 N1 88.72(13)
N10 Ru1 N1 89.41(13)
N7 Ru1 N1 93.70(13)
N1 C1 C2 123.2(4)
C3 C2 C1 118.9(4)
C2 C3 C4 119.7(4)
C3 C4 C5 117.6(4)
N1 C5 C4 123.8(4)
N1 C5 N2 113.3(4)
C4 C5 N2 122.9(4)
N3 C6 N2 104.4(4)
N3 C6 Ru1 136.5(3)
N2 C6 Ru1 118.9(3)
C8 C7 N2 106.1(4)
C7 C8 N3 107.4(4)
N3 C9 N4 113.6(3)
N5 C10 N4 102.3(3)
N5 C10 Ru1 132.2(3)
N4 C10 Ru1 124.9(3)
C12 C11 N4 107.2(4)
C11 C12 N5 106.6(4)
N6 C13 C14 124.0(4)
N6 C13 N5 116.3(4)
C14 C13 N5 119.4(4)
C13 C14 C15 118.1(5)
C16 C15 C14 118.8(4)
C15 C16 C17 118.5(5)
N6 C17 C16 124.1(5)
N7 C19 C20 109.4(4)
N7 C19 C18 122.3(4)
C20 C19 C18 128.3(4)
C21 C20 C19 108.0(4)
C20 C21 N8 106.0(4)
C20 C21 C22 128.8(4)
N8 C21 C22 125.2(4)
N9 C23 N8 114.1(4)
N9 C23 C24 125.4(4)
N8 C23 C24 120.4(4)
N10 C25 C26 178.4(5)
C1 N1 C5 116.8(4)
C1 N1 Ru1 130.0(3)
C5 N1 Ru1 113.1(3)
C6 N2 C7 110.9(4)
C6 N2 C5 117.1(4)
C7 N2 C5 132.0(4)
C6 N3 C8 111.1(4)
C6 N3 C9 124.0(4)
C8 N3 C9 124.7(4)
C10 N4 C11 111.6(4)
C10 N4 C9 130.4(4)
C11 N4 C9 117.6(4)
C10 N5 C12 112.2(4)
C10 N5 C13 126.5(4)
C12 N5 C13 121.2(4)
C13 N6 C17 116.5(4)
C19 N7 N8 106.5(3)
C19 N7 Ru1 141.2(3)
N8 N7 Ru1 112.3(3)
C21 N8 N7 110.0(4)
C21 N8 C23 133.5(4)
N7 N8 C23 116.3(3)
C23 N9 Ru1 122.4(3)
C25 N10 Ru1 172.8(3)
F5 P1 F1 90.79(18)
F5 P1 F3 89.84(17)
F1 P1 F3 90.16(18)
F5 P1 F6 90.27(16)
F1 P1 F6 90.15(17)
F3 P1 F6 179.7(2)
F5 P1 F2 179.51(19)
F1 P1 F2 89.62(18)
F3 P1 F2 90.44(17)
F6 P1 F2 89.46(16)
F5 P1 F4 89.85(16)
F1 P1 F4 179.14(18)
F3 P1 F4 90.41(17)
F6 P1 F4 89.27(15)
F2 P1 F4 89.74(16)
F8 P2 F11 90.6(4)
F8 P2 F12 178.7(4)
F11 P2 F12 90.4(4)
F8 P2 F10 92.1(3)
F11 P2 F10 177.1(4)
F12 P2 F10 86.8(3)
F8 P2 F7 92.2(2)
F11 P2 F7 91.5(2)
F12 P2 F7 88.6(2)
F10 P2 F7 89.3(2)
F8 P2 F9 89.7(3)
F11 P2 F9 88.3(2)
F12 P2 F9 89.5(3)
F10 P2 F9 90.8(2)
F7 P2 F9 178.0(2)

loop_
_geom_bond_atom_site_label_1
_geom_bond_atom_site_label_2
_geom_bond_distance
Ru1 C6 1.914(4)
Ru1 C10 2.019(4)
Ru1 N9 2.038(3)
Ru1 N10 2.039(4)
Ru1 N7 2.151(3)
Ru1 N1 2.167(4)
C1 N1 1.338(5)
C1 C2 1.380(6)
C2 C3 1.372(7)
C3 C4 1.382(7)
C4 C5 1.383(6)
C5 N1 1.349(6)
C5 N2 1.402(6)
C6 N3 1.336(5)
C6 N2 1.371(6)
C7 C8 1.335(7)
C7 N2 1.393(6)
C8 N3 1.396(6)
C9 N3 1.437(6)
C9 N4 1.463(5)
C10 N5 1.369(5)
C10 N4 1.371(5)
C11 C12 1.325(7)
C11 N4 1.391(6)
C12 N5 1.387(6)
C13 N6 1.319(6)
C13 C14 1.382(6)
C13 N5 1.437(6)
C14 C15 1.383(7)
C15 C16 1.370(7)
C16 C17 1.372(7)
C17 N6 1.336(6)
C18 C19 1.468(7)
C19 N7 1.323(6)
C19 C20 1.417(6)
C20 C21 1.355(7)
C21 N8 1.385(6)
C21 C22 1.494(6)
C23 N9 1.273(5)
C23 N8 1.401(6)
C23 C24 1.482(6)
C25 N10 1.141(6)
C25 C26 1.452(6)
F1 P1 1.596(3)
F2 P1 1.602(3)
F3 P1 1.600(3)
F4 P1 1.603(3)
F5 P1 1.593(3)
F6 P1 1.602(3)
F7 P2 1.576(3)
F8 P2 1.526(4)
F9 P2 1.590(3)
F10 P2 1.576(4)
F11 P2 1.542(4)
F12 P2 1.569(5)
N7 N8 1.393(5)
